data_7712886
loop_
_publ_author_name
'Tomat, Elisa'
'Curtis, Clayton J.'
'Astashkin, Andrei V.'
'Conradie, Jeanet'
'Ghosh, Abhik'

_publ_section_title
;
 Multicenter interactions and ligand field effects in platinum(ii)
 tripyrrindione radicals
;
_journal_name_full 'Dalton Transactions'
_journal_paper_doi 10.1039/D3DT00894K
_journal_year 2023
_chemical_formula_moiety 'C24 H30 N3 O3 Pt, B F4'
_chemical_formula_sum 'C24 H30 B F4 N3 O3 Pt'
_chemical_formula_weight 690.41
_space_group_crystal_system triclinic
_space_group_IT_number 2
_space_group_name_Hall '-P 1'
_space_group_name_H-M_alt 'P -1'
_atom_sites_solution_hydrogens mixed
_atom_sites_solution_primary iterative
_audit_creation_date 2022-06-14
_audit_creation_method
;
Olex2 1.3
(compiled 2020.11.12 svn.r5f609507 for OlexSys, GUI svn.r6408)
;
_audit_update_record
;
2022-06-27 deposited with the CCDC.	2023-04-20 downloaded from the CCDC.
;
_cell_angle_alpha 118.240(9)
_cell_angle_beta 110.211(10)
_cell_angle_gamma 92.715(10)
_cell_formula_units_Z 4
_cell_length_a 12.453(4)
_cell_length_b 15.634(5)
_cell_length_c 16.230(5)
_cell_measurement_reflns_used 9268
_cell_measurement_temperature 102.25
_cell_measurement_theta_max 26.40
_cell_measurement_theta_min 2.55
_cell_volume 2525.9(14)
_computing_cell_refinement 'SAINT v8.34A (Bruker, 2013)'
_computing_data_reduction 'SAINT v8.34A (Bruker, 2013)'
_computing_molecular_graphics 'Olex2 1.3 (Dolomanov et al., 2009)'
_computing_publication_material 'Olex2 1.3 (Dolomanov et al., 2009)'
_computing_structure_refinement 'SHELXL 2018/3 (Sheldrick, 2015)'
_computing_structure_solution 'olex2.solve 1.3 (Bourhis et al., 2015)'
_diffrn_ambient_temperature 102.25
_diffrn_measured_fraction_theta_full 1.000
_diffrn_measured_fraction_theta_max 0.996
_diffrn_measurement_device_type 'Bruker APEX-II CCD'
_diffrn_measurement_method '\f and \w scans'
_diffrn_radiation_type MoK\a
_diffrn_radiation_wavelength 0.71073
_diffrn_reflns_av_R_equivalents 0.0331
_diffrn_reflns_av_unetI/netI 0.0295
_diffrn_reflns_Laue_measured_fraction_full 1.000
_diffrn_reflns_Laue_measured_fraction_max 0.996
_diffrn_reflns_limit_h_max 15
_diffrn_reflns_limit_h_min -15
_diffrn_reflns_limit_k_max 19
_diffrn_reflns_limit_k_min -19
_diffrn_reflns_limit_l_max 19
_diffrn_reflns_limit_l_min -20
_diffrn_reflns_number 50027
_diffrn_reflns_point_group_measured_fraction_full 1.000
_diffrn_reflns_point_group_measured_fraction_max 0.996
_diffrn_reflns_theta_full 25.242
_diffrn_reflns_theta_max 26.512
_diffrn_reflns_theta_min 1.514
_diffrn_source_current 30.0
_diffrn_source_power 1.5
_diffrn_source_voltage 50.0
_diffrn_standards_number 0
_exptl_absorpt_coefficient_mu 5.616
_exptl_absorpt_correction_T_max 0.7454
_exptl_absorpt_correction_T_min 0.5678
_exptl_absorpt_correction_type multi-scan
_exptl_absorpt_process_details
;
SADABS-2014/5 (Bruker,2014/5) was used for absorption correction.
wR2(int) was 0.0902 before and 0.0417 after correction.
The Ratio of minimum to maximum transmission is 0.7617.
The \l/2 correction factor is 0.00150.
;
_exptl_crystal_colour 'metallic red'
_exptl_crystal_colour_lustre metallic
_exptl_crystal_colour_primary red
_exptl_crystal_density_diffrn 1.815
_exptl_crystal_description plate
_exptl_crystal_F_000 1352
_exptl_crystal_size_max 0.249
_exptl_crystal_size_mid 0.075
_exptl_crystal_size_min 0.073
_refine_diff_density_max 1.566
_refine_diff_density_min -1.064
_refine_diff_density_rms 0.116
_refine_ls_extinction_method none
_refine_ls_goodness_of_fit_ref 1.036
_refine_ls_hydrogen_treatment constr
_refine_ls_matrix_type full
_refine_ls_number_parameters 719
_refine_ls_number_reflns 10465
_refine_ls_number_restraints 5
_refine_ls_restrained_S_all 1.037
_refine_ls_R_factor_all 0.0350
_refine_ls_R_factor_gt 0.0273
_refine_ls_shift/su_max 0.001
_refine_ls_shift/su_mean 0.000
_refine_ls_structure_factor_coef Fsqd
_refine_ls_weighting_details 'w=1/[\s^2^(Fo^2^)+(0.0267P)^2^+6.2732P] where P=(Fo^2^+2Fc^2^)/3'
_refine_ls_weighting_scheme calc
_refine_ls_wR_factor_gt 0.0610
_refine_ls_wR_factor_ref 0.0639
_reflns_Friedel_coverage 0.000
_reflns_number_gt 8973
_reflns_number_total 10465
_reflns_threshold_expression 'I > 2\s(I)'
_cod_data_source_file d3dt00894k2.cif
_cod_data_source_block mo_pttd2bf4_0m
_cod_original_cell_volume 2526.0(14)
_cod_database_code 7712886
_shelx_shelxl_version_number 2018/3
_shelx_space_group_comment
;
The symmetry employed for this shelxl refinement is uniquely defined
by the following loop, which should always be used as a source of
symmetry information in preference to the above space-group names.
They are only intended as comments.
;
_olex2_refinement_description
;
1. Fixed Uiso
 At 1.2 times of:
  All C(H) groups, All C(H,H) groups
 At 1.5 times of:
  All C(H,H,H) groups, All O(H,H) groups
2. Restrained distances
 C9B-C8B \\sim C9B-C8BB
 with sigma of 0.02
 C6B-C8B \\sim C6B-C8BB
 with sigma of 0.04
 C6B-C7B \\sim C6B-C7BB
 with sigma of 0.02
 C7B-C8B \\sim C7BB-C8BB
 with sigma of 0.02
 C9B-C7B \\sim C9B-C7BB
 with sigma of 0.04
3. Others
 Fixed Sof: C7B(0.5) C8B(0.5) C8BB(0.5) C7BB(0.5) C20B(0.5) H20A(0.5)
 H20B(0.5) C1(0.5) H1A(0.5) H1B(0.5) C21B(0.5) H21A(0.5) H21B(0.5) H21C(0.5)
 C2(0.5) H2A(0.5) H2B(0.5) H2C(0.5) C18B(0.5) H18A(0.5) H18B(0.5) C3(0.5)
 H3A(0.5) H3B(0.5) C19B(0.5) H19A(0.5) H19B(0.5) H19C(0.5) C4(0.5) H4A(0.5)
 H4B(0.5) H4C(0.5)
4.a Rotating group:
 O3A(H3AA,H3AB), O3B(H3BA,H3BB)
4.b Secondary CH2 refined with riding coordinates:
 C18A(H18C,H18D), C20A(H20C,H20D), C23A(H23C,H23D), C15A(H15C,H15D), C23B(H23A,
 H23B), C15B(H15A,H15B), C20B(H20A,H20B), C1(H1A,H1B), C18B(H18A,H18B), C3(H3A,
 H3B)
4.c Aromatic/amide H refined with riding coordinates:
 C5A(H5A), C10A(H10A), C5B(H5B), C10B(H10B)
4.d Idealised Me refined as rotating group:
 C17B(H17A,H17B,H17C), C19A(H19D,H19E,H19F), C24A(H24D,H24E,H24F), C17A(H17D,
 H17E,H17F), C22A(H22D,H22E,H22F), C22B(H22A,H22B,H22C), C21A(H21D,H21E,H21F),
 C16B(H16A,H16B,H16C), C16A(H16D,H16E,H16F), C24B(H24A,H24B,H24C), C21B(H21A,
 H21B,H21C), C2(H2A,H2B,H2C), C19B(H19A,H19B,H19C), C4(H4A,H4B,H4C)
;
_smtbx_masks_void_probe_radius 1.2
_smtbx_masks_void_truncation_radius 1.2
_olex2_submission_special_instructions 'No special instructions were received'

loop_
_space_group_symop_operation_xyz
'x, y, z'
'-x, -y, -z'

loop_
_atom_site_label
_atom_site_type_symbol
_atom_site_fract_x
_atom_site_fract_y
_atom_site_fract_z
_atom_site_U_iso_or_equiv
_atom_site_adp_type
_atom_site_occupancy
_atom_site_site_symmetry_order
_atom_site_calc_flag
_atom_site_refinement_flags_posn
_atom_site_refinement_flags_adp
_atom_site_refinement_flags_occupancy
_atom_site_disorder_assembly
_atom_site_disorder_group
Pt1A Pt 0.75263(2) 0.36485(2) 0.58260(2) 0.01643(5) Uani 1 1 d . . . . .
Pt1B Pt 0.62707(2) 0.14523(2) 0.55739(2) 0.02034(5) Uani 1 1 d . . . . .
O3A O 0.9236(2) 0.3608(2) 0.6480(2) 0.0239(6) Uani 1 1 d . . . . .
H3AA H 0.960202 0.414761 0.708911 0.036 Uiso 1 1 d R U . . .
H3AB H 0.961460 0.364635 0.613080 0.036 Uiso 1 1 d R U . . .
O3B O 0.8060(2) 0.1639(2) 0.6248(3) 0.0280(7) Uani 1 1 d . . . . .
H3BA H 0.835542 0.216740 0.687069 0.042 Uiso 1 1 d R U . . .
H3BB H 0.840264 0.178541 0.592741 0.042 Uiso 1 1 d R U . . .
N2A N 0.5818(3) 0.3514(2) 0.5172(3) 0.0171(7) Uani 1 1 d . . . . .
F2A F 1.3255(2) 0.3776(2) 0.7339(2) 0.0409(7) Uani 1 1 d . . . . .
O1A O 0.9517(2) 0.4942(2) 0.8302(2) 0.0277(7) Uani 1 1 d . . . . .
O2A O 0.9673(3) 0.3402(2) 0.4966(2) 0.0284(7) Uani 1 1 d . . . . .
O2B O 0.8372(3) 0.1308(2) 0.4671(3) 0.0324(7) Uani 1 1 d . . . . .
O1B O 0.8257(3) 0.2825(2) 0.8059(2) 0.0304(7) Uani 1 1 d . . . . .
N1B N 0.6249(3) 0.2065(2) 0.6957(3) 0.0226(8) Uani 1 1 d . . . . .
N1A N 0.7490(3) 0.4292(2) 0.7204(2) 0.0178(7) Uani 1 1 d . . . . .
N3A N 0.7622(3) 0.3137(2) 0.4472(3) 0.0183(7) Uani 1 1 d . . . . .
N3B N 0.6329(3) 0.0889(3) 0.4210(3) 0.0239(8) Uani 1 1 d . . . . .
C9A C 0.5140(3) 0.3101(3) 0.4144(3) 0.0179(8) Uani 1 1 d . . . . .
C5A C 0.5383(3) 0.4106(3) 0.6681(3) 0.0189(8) Uani 1 1 d . . . . .
H5A H 0.477021 0.416578 0.691119 0.023 Uiso 1 1 calc R U . . .
N2B N 0.4532(3) 0.1155(3) 0.4916(3) 0.0260(8) Uani 1 1 d . . . . .
F1A F 1.1615(3) 0.4340(3) 0.7295(3) 0.0796(13) Uani 1 1 d . . . . .
C4A C 0.6546(3) 0.4431(3) 0.7419(3) 0.0188(8) Uani 1 1 d . . . . .
C10A C 0.5554(3) 0.2771(3) 0.3389(3) 0.0196(8) Uani 1 1 d . . . . .
H10A H 0.498910 0.247583 0.269700 0.024 Uiso 1 1 calc R U . . .
C6A C 0.5057(3) 0.3709(3) 0.5651(3) 0.0180(8) Uani 1 1 d . . . . .
C1B C 0.7242(4) 0.2606(3) 0.7934(3) 0.0251(9) Uani 1 1 d . . . . .
C14A C 0.8683(4) 0.3154(3) 0.4308(3) 0.0216(9) Uani 1 1 d . . . . .
C4B C 0.5295(4) 0.2106(3) 0.7173(3) 0.0239(9) Uani 1 1 d . . . . .
C7A C 0.3852(3) 0.3429(3) 0.4886(3) 0.0203(8) Uani 1 1 d . . . . .
C11A C 0.6736(4) 0.2837(3) 0.3564(3) 0.0198(8) Uani 1 1 d . . . . .
C2A C 0.8067(4) 0.5283(3) 0.9010(3) 0.0234(9) Uani 1 1 d . . . . .
C1A C 0.8502(3) 0.4851(3) 0.8194(3) 0.0203(8) Uani 1 1 d . . . . .
C8A C 0.3895(3) 0.3055(3) 0.3962(3) 0.0188(8) Uani 1 1 d . . . . .
F1B F 0.2537(4) 0.0281(3) 0.1055(3) 0.0876(14) Uani 1 1 d . . . . .
C3A C 0.6890(4) 0.5022(3) 0.8545(3) 0.0230(9) Uani 1 1 d . . . . .
C14B C 0.7376(4) 0.0906(3) 0.4015(4) 0.0268(10) Uani 1 1 d . . . . .
C3B C 0.5647(4) 0.2622(3) 0.8302(4) 0.0278(10) Uani 1 1 d . . . . .
C18A C 0.2800(3) 0.3586(3) 0.5137(3) 0.0223(9) Uani 1 1 d . . . . .
H18C H 0.285104 0.339337 0.564650 0.027 Uiso 1 1 calc R U . . .
H18D H 0.207086 0.314370 0.450572 0.027 Uiso 1 1 calc R U . . .
C13A C 0.8360(4) 0.2819(3) 0.3216(3) 0.0236(9) Uani 1 1 d . . . . .
C5B C 0.4136(4) 0.1750(4) 0.6446(4) 0.0331(11) Uani 1 1 d . . . . .
H5B H 0.352877 0.180788 0.668273 0.040 Uiso 1 1 calc R U . . .
F4A F 1.3310(4) 0.5418(3) 0.8165(4) 0.0979(15) Uani 1 1 d . . . . .
C20A C 0.2924(4) 0.2704(3) 0.2935(3) 0.0233(9) Uani 1 1 d . . . . .
H20C H 0.215542 0.254079 0.294945 0.028 Uiso 1 1 calc R U . . .
H20D H 0.301753 0.208115 0.241111 0.028 Uiso 1 1 calc R U . . .
C12A C 0.7186(4) 0.2616(3) 0.2763(3) 0.0238(9) Uani 1 1 d . . . . .
C12B C 0.5844(5) 0.0141(3) 0.2452(4) 0.0330(11) Uani 1 1 d . . . . .
F3A F 1.2891(5) 0.4470(4) 0.8722(3) 0.115(2) Uani 1 1 d . . . . .
C10B C 0.4241(4) 0.0376(4) 0.3123(4) 0.0374(12) Uani 1 1 d . . . . .
H10B H 0.366468 0.006117 0.243216 0.045 Uiso 1 1 calc R U . . .
C13B C 0.7018(4) 0.0394(3) 0.2897(4) 0.0311(10) Uani 1 1 d . . . . .
C11B C 0.5415(4) 0.0474(3) 0.3284(4) 0.0283(10) Uani 1 1 d . . . . .
C2B C 0.6830(4) 0.2906(3) 0.8759(4) 0.0299(10) Uani 1 1 d . . . . .
C9B C 0.3843(4) 0.0696(4) 0.3880(4) 0.0395(12) Uani 1 1 d D . . . .
C23A C 0.9270(4) 0.2793(3) 0.2815(4) 0.0287(10) Uani 1 1 d . . . . .
H23C H 0.890073 0.234894 0.205544 0.034 Uiso 1 1 calc R U . . .
H23D H 0.989016 0.251048 0.309682 0.034 Uiso 1 1 calc R U . . .
C17B C 0.4787(4) 0.2789(4) 0.8779(4) 0.0349(11) Uani 1 1 d . . . . .
H17A H 0.428368 0.318327 0.858188 0.052 Uiso 1 1 calc R U . . .
H17B H 0.521879 0.315293 0.952964 0.052 Uiso 1 1 calc R U . . .
H17C H 0.429367 0.213941 0.853790 0.052 Uiso 1 1 calc R U . . .
C15A C 0.8881(4) 0.5949(4) 1.0121(3) 0.0344(11) Uani 1 1 d . . . . .
H15C H 0.967949 0.582974 1.023337 0.041 Uiso 1 1 calc R U . . .
H15D H 0.859286 0.578177 1.053700 0.041 Uiso 1 1 calc R U . . .
C6B C 0.3800(4) 0.1321(4) 0.5407(4) 0.0368(12) Uani 1 1 d D . . . .
C19A C 0.2719(4) 0.4674(3) 0.5570(4) 0.0286(10) Uani 1 1 d . . . . .
H19D H 0.264246 0.486214 0.506001 0.043 Uiso 1 1 calc R U . . .
H19E H 0.343560 0.511494 0.619945 0.043 Uiso 1 1 calc R U . . .
H19F H 0.202556 0.474362 0.572994 0.043 Uiso 1 1 calc R U . . .
C24A C 0.9832(4) 0.3839(4) 0.3108(4) 0.0367(12) Uani 1 1 d . . . . .
H24D H 1.042588 0.379913 0.283046 0.055 Uiso 1 1 calc R U . . .
H24E H 1.021285 0.427450 0.385922 0.055 Uiso 1 1 calc R U . . .
H24F H 0.922028 0.411544 0.282187 0.055 Uiso 1 1 calc R U . . .
C17A C 0.6022(4) 0.5291(4) 0.9005(4) 0.0310(10) Uani 1 1 d . . . . .
H17D H 0.566125 0.577629 0.885992 0.046 Uiso 1 1 calc R U . . .
H17E H 0.642743 0.558901 0.975090 0.046 Uiso 1 1 calc R U . . .
H17F H 0.540573 0.468587 0.870618 0.046 Uiso 1 1 calc R U . . .
C22A C 0.6396(4) 0.2277(4) 0.1679(3) 0.0334(11) Uani 1 1 d . . . . .
H22D H 0.572496 0.172692 0.141810 0.050 Uiso 1 1 calc R U . . .
H22E H 0.683939 0.204389 0.125290 0.050 Uiso 1 1 calc R U . . .
H22F H 0.610255 0.283841 0.165144 0.050 Uiso 1 1 calc R U . . .
C22B C 0.5031(5) -0.0367(4) 0.1338(4) 0.0437(13) Uani 1 1 d . . . . .
H22A H 0.462138 0.010640 0.120875 0.066 Uiso 1 1 calc R U . . .
H22B H 0.444877 -0.094530 0.114924 0.066 Uiso 1 1 calc R U . . .
H22C H 0.548992 -0.059442 0.092526 0.066 Uiso 1 1 calc R U . . .
C21A C 0.2906(4) 0.3486(4) 0.2617(4) 0.0377(12) Uani 1 1 d . . . . .
H21D H 0.224147 0.322536 0.194725 0.057 Uiso 1 1 calc R U . . .
H21E H 0.364980 0.362702 0.256779 0.057 Uiso 1 1 calc R U . . .
H21F H 0.281683 0.410617 0.313354 0.057 Uiso 1 1 calc R U . . .
C23B C 0.7911(5) 0.0244(4) 0.2458(4) 0.0429(13) Uani 1 1 d . . . . .
H23A H 0.863951 0.079502 0.295771 0.051 Uiso 1 1 calc R U . . .
H23B H 0.759867 0.027236 0.182374 0.051 Uiso 1 1 calc R U . . .
F2B F 0.1593(4) 0.0790(5) -0.0029(4) 0.125(2) Uani 1 1 d . . . . .
F4B F 0.3499(4) 0.1166(5) 0.0669(5) 0.134(2) Uani 1 1 d . . . . .
C15B C 0.7676(4) 0.3419(4) 0.9860(4) 0.0483(15) Uani 1 1 d . . . . .
H15A H 0.725479 0.374754 1.029708 0.058 Uiso 1 1 calc R U . . .
H15B H 0.830518 0.394870 1.000598 0.058 Uiso 1 1 calc R U . . .
F3B F 0.2488(8) -0.0441(4) -0.0487(4) 0.175(3) Uani 1 1 d . . . . .
C16B C 0.8234(6) 0.2705(5) 1.0135(5) 0.0654(19) Uani 1 1 d . . . . .
H16A H 0.864951 0.237582 0.970288 0.098 Uiso 1 1 calc R U . . .
H16B H 0.761747 0.219668 1.002189 0.098 Uiso 1 1 calc R U . . .
H16C H 0.879775 0.307709 1.086122 0.098 Uiso 1 1 calc R U . . .
C16A C 0.8960(6) 0.7041(4) 1.0471(5) 0.075(2) Uani 1 1 d . . . . .
H16D H 0.926780 0.721297 1.007314 0.112 Uiso 1 1 calc R U . . .
H16E H 0.949260 0.745923 1.120393 0.112 Uiso 1 1 calc R U . . .
H16F H 0.817138 0.716128 1.036291 0.112 Uiso 1 1 calc R U . . .
C7B C 0.2573(8) 0.0724(7) 0.4591(8) 0.024(2) Uani 0.5 1 d D . P A 1
C8B C 0.2600(8) 0.0340(8) 0.3663(8) 0.026(2) Uani 0.5 1 d D . P A 1
B1B B 0.2523(8) 0.0473(7) 0.0277(6) 0.068(2) Uani 1 1 d . . . . .
C24B C 0.8210(6) -0.0746(4) 0.2207(7) 0.076(2) Uani 1 1 d . . . . .
H24A H 0.752569 -0.129388 0.162588 0.114 Uiso 1 1 calc R U . . .
H24B H 0.841482 -0.081581 0.280765 0.114 Uiso 1 1 calc R U . . .
H24C H 0.888426 -0.077228 0.202296 0.114 Uiso 1 1 calc R U . . .
B1A B 1.2709(6) 0.4436(6) 0.7854(5) 0.0485(17) Uani 1 1 d . . . . .
C8BB C 0.2598(8) 0.0819(9) 0.3761(8) 0.030(2) Uani 0.5 1 d D . P A 2
C7BB C 0.2569(8) 0.1196(9) 0.4686(7) 0.027(2) Uani 0.5 1 d D . P A 2
C20B C 0.1602(9) -0.0211(9) 0.2627(9) 0.033(3) Uani 0.5 1 d . . P A 1
H20A H 0.104415 -0.069841 0.261031 0.039 Uiso 0.5 1 calc R U P A 1
H20B H 0.191563 -0.059990 0.211621 0.039 Uiso 0.5 1 calc R U P A 1
C1 C 0.1573(10) 0.0460(8) 0.2733(8) 0.031(2) Uani 0.5 1 d . . P A 2
H1A H 0.088605 0.070124 0.284408 0.038 Uiso 0.5 1 calc R U P A 2
H1B H 0.180440 0.073129 0.236047 0.038 Uiso 0.5 1 calc R U P A 2
C21B C 0.0917(10) 0.0428(8) 0.2295(9) 0.042(3) Uani 0.5 1 d . . P A 1
H21A H 0.022684 -0.000745 0.163997 0.063 Uiso 0.5 1 calc R U P A 1
H21B H 0.142703 0.084717 0.220929 0.063 Uiso 0.5 1 calc R U P A 1
H21C H 0.065247 0.085864 0.282058 0.063 Uiso 0.5 1 calc R U P A 1
C2 C 0.1246(10) -0.0670(9) 0.2109(9) 0.034(2) Uani 0.5 1 d . . P A 2
H2A H 0.058932 -0.090852 0.144016 0.051 Uiso 0.5 1 calc R U P A 2
H2B H 0.100614 -0.093311 0.247673 0.051 Uiso 0.5 1 calc R U P A 2
H2C H 0.193059 -0.090325 0.200248 0.051 Uiso 0.5 1 calc R U P A 2
C18B C 0.1554(7) 0.0691(7) 0.4831(7) 0.0211(18) Uani 0.5 1 d . . P A 1
H18A H 0.172472 0.045550 0.532028 0.025 Uiso 0.5 1 calc R U P A 1
H18B H 0.087220 0.017952 0.419002 0.025 Uiso 0.5 1 calc R U P A 1
C3 C 0.1511(9) 0.1410(8) 0.4989(9) 0.031(2) Uani 0.5 1 d . . P A 2
H3A H 0.176888 0.206671 0.563925 0.037 Uiso 0.5 1 calc R U P A 2
H3B H 0.086583 0.143997 0.444574 0.037 Uiso 0.5 1 calc R U P A 2
C19B C 0.1167(9) 0.1683(8) 0.5295(9) 0.033(3) Uani 0.5 1 d . . P A 1
H19A H 0.088085 0.187882 0.478151 0.050 Uiso 0.5 1 calc R U P A 1
H19B H 0.184381 0.221484 0.590478 0.050 Uiso 0.5 1 calc R U P A 1
H19C H 0.053164 0.158040 0.548959 0.050 Uiso 0.5 1 calc R U P A 1
C4 C 0.1076(11) 0.0614(9) 0.5122(11) 0.052(3) Uani 0.5 1 d . . P A 2
H4A H 0.084714 -0.003827 0.448544 0.078 Uiso 0.5 1 calc R U P A 2
H4B H 0.038831 0.073699 0.528231 0.078 Uiso 0.5 1 calc R U P A 2
H4C H 0.170315 0.061128 0.568795 0.078 Uiso 0.5 1 calc R U P A 2

loop_
_atom_site_aniso_label
_atom_site_aniso_U_11
_atom_site_aniso_U_22
_atom_site_aniso_U_33
_atom_site_aniso_U_23
_atom_site_aniso_U_13
_atom_site_aniso_U_12
Pt1A 0.01310(8) 0.01890(8) 0.01884(9) 0.01095(7) 0.00664(6) 0.00464(6)
Pt1B 0.01834(9) 0.01984(9) 0.02593(10) 0.01418(7) 0.00912(7) 0.00583(6)
O3A 0.0171(14) 0.0300(16) 0.0222(16) 0.0123(14) 0.0076(12) 0.0072(12)
O3B 0.0209(15) 0.0314(17) 0.0351(18) 0.0192(15) 0.0121(14) 0.0111(13)
N2A 0.0166(16) 0.0173(17) 0.0193(18) 0.0111(14) 0.0073(14) 0.0038(13)
F2A 0.0417(17) 0.0452(17) 0.0363(16) 0.0161(14) 0.0240(14) 0.0136(13)
O1A 0.0162(15) 0.0361(18) 0.0266(17) 0.0144(14) 0.0072(13) 0.0074(13)
O2A 0.0195(16) 0.0403(18) 0.0290(17) 0.0199(15) 0.0110(14) 0.0090(13)
O2B 0.0298(18) 0.0284(17) 0.039(2) 0.0146(15) 0.0185(16) 0.0110(14)
O1B 0.0177(16) 0.0301(17) 0.0322(18) 0.0110(15) 0.0066(13) 0.0054(13)
N1B 0.0193(18) 0.0201(18) 0.030(2) 0.0153(16) 0.0080(16) 0.0042(14)
N1A 0.0138(16) 0.0212(17) 0.0176(17) 0.0114(15) 0.0042(14) 0.0039(13)
N3A 0.0183(17) 0.0188(17) 0.0206(18) 0.0107(15) 0.0103(14) 0.0071(14)
N3B 0.0237(19) 0.0219(18) 0.031(2) 0.0162(17) 0.0126(16) 0.0075(15)
C9A 0.0164(19) 0.0167(19) 0.021(2) 0.0111(17) 0.0063(17) 0.0039(15)
C5A 0.018(2) 0.021(2) 0.023(2) 0.0139(18) 0.0105(17) 0.0048(16)
N2B 0.0203(18) 0.030(2) 0.028(2) 0.0175(17) 0.0079(16) 0.0021(15)
F1A 0.0204(16) 0.091(3) 0.121(4) 0.064(3) 0.0120(19) 0.0134(17)
C4A 0.019(2) 0.021(2) 0.022(2) 0.0150(18) 0.0085(17) 0.0061(16)
C10A 0.018(2) 0.020(2) 0.018(2) 0.0095(17) 0.0051(16) 0.0031(16)
C6A 0.019(2) 0.0152(19) 0.023(2) 0.0105(17) 0.0103(17) 0.0028(15)
C1B 0.022(2) 0.017(2) 0.028(2) 0.0093(19) 0.0062(19) 0.0080(17)
C14A 0.022(2) 0.020(2) 0.026(2) 0.0114(18) 0.0134(19) 0.0075(17)
C4B 0.026(2) 0.023(2) 0.026(2) 0.0138(19) 0.0123(19) 0.0054(18)
C7A 0.016(2) 0.018(2) 0.025(2) 0.0119(18) 0.0061(17) 0.0017(16)
C11A 0.025(2) 0.016(2) 0.019(2) 0.0083(17) 0.0109(18) 0.0056(16)
C2A 0.025(2) 0.027(2) 0.020(2) 0.0131(19) 0.0098(18) 0.0105(18)
C1A 0.018(2) 0.020(2) 0.020(2) 0.0108(18) 0.0045(17) 0.0059(16)
C8A 0.0155(19) 0.0146(19) 0.024(2) 0.0112(17) 0.0055(17) -0.0001(15)
F1B 0.114(4) 0.115(4) 0.059(3) 0.050(3) 0.050(3) 0.068(3)
C3A 0.025(2) 0.026(2) 0.020(2) 0.0130(19) 0.0106(18) 0.0094(18)
C14B 0.039(3) 0.020(2) 0.034(3) 0.018(2) 0.023(2) 0.016(2)
C3B 0.028(2) 0.023(2) 0.031(3) 0.014(2) 0.011(2) 0.0075(18)
C18A 0.016(2) 0.025(2) 0.025(2) 0.0134(19) 0.0075(17) 0.0039(17)
C13A 0.029(2) 0.020(2) 0.025(2) 0.0122(19) 0.0148(19) 0.0089(18)
C5B 0.020(2) 0.045(3) 0.037(3) 0.024(2) 0.012(2) 0.001(2)
F4A 0.067(3) 0.065(3) 0.137(4) 0.040(3) 0.035(3) 0.016(2)
C20A 0.017(2) 0.024(2) 0.025(2) 0.0128(19) 0.0046(17) 0.0044(17)
C12A 0.026(2) 0.020(2) 0.024(2) 0.0091(18) 0.0130(19) 0.0057(17)
C12B 0.049(3) 0.028(2) 0.034(3) 0.021(2) 0.021(2) 0.017(2)
F3A 0.214(6) 0.160(5) 0.083(3) 0.097(3) 0.117(4) 0.147(4)
C10B 0.032(3) 0.047(3) 0.031(3) 0.022(2) 0.009(2) 0.003(2)
C13B 0.040(3) 0.028(2) 0.036(3) 0.019(2) 0.022(2) 0.017(2)
C11B 0.035(3) 0.026(2) 0.030(3) 0.018(2) 0.015(2) 0.009(2)
C2B 0.028(2) 0.026(2) 0.027(2) 0.008(2) 0.010(2) 0.0093(19)
C9B 0.024(2) 0.056(3) 0.033(3) 0.025(3) 0.007(2) -0.001(2)
C23A 0.024(2) 0.038(3) 0.031(3) 0.019(2) 0.018(2) 0.010(2)
C17B 0.034(3) 0.042(3) 0.033(3) 0.020(2) 0.019(2) 0.012(2)
C15A 0.027(2) 0.045(3) 0.020(2) 0.009(2) 0.008(2) 0.014(2)
C6B 0.020(2) 0.056(3) 0.033(3) 0.024(3) 0.009(2) -0.001(2)
C19A 0.024(2) 0.028(2) 0.038(3) 0.017(2) 0.016(2) 0.0110(19)
C24A 0.025(2) 0.052(3) 0.036(3) 0.026(3) 0.012(2) 0.006(2)
C17A 0.024(2) 0.046(3) 0.025(2) 0.017(2) 0.014(2) 0.011(2)
C22A 0.031(3) 0.041(3) 0.024(2) 0.012(2) 0.015(2) 0.003(2)
C22B 0.052(3) 0.055(3) 0.031(3) 0.026(3) 0.018(3) 0.021(3)
C21A 0.034(3) 0.037(3) 0.039(3) 0.026(2) 0.003(2) 0.004(2)
C23B 0.049(3) 0.045(3) 0.046(3) 0.024(3) 0.032(3) 0.021(3)
F2B 0.073(3) 0.226(6) 0.147(5) 0.145(5) 0.045(3) 0.077(4)
F4B 0.058(3) 0.150(5) 0.216(7) 0.126(5) 0.038(4) 0.008(3)
C15B 0.027(3) 0.061(4) 0.023(3) 0.000(3) 0.007(2) 0.011(2)
F3B 0.362(11) 0.111(4) 0.050(3) 0.035(3) 0.088(5) 0.103(6)
C16B 0.062(4) 0.091(5) 0.033(3) 0.039(4) 0.003(3) 0.000(4)
C16A 0.050(4) 0.048(4) 0.049(4) -0.007(3) -0.014(3) 0.020(3)
C7B 0.016(5) 0.010(5) 0.042(6) 0.015(5) 0.005(4) -0.001(4)
C8B 0.018(5) 0.021(5) 0.037(6) 0.020(5) 0.000(4) -0.001(4)
B1B 0.072(5) 0.103(7) 0.036(4) 0.033(4) 0.031(4) 0.044(5)
C24B 0.064(4) 0.041(3) 0.134(7) 0.032(4) 0.071(5) 0.025(3)
B1A 0.045(4) 0.070(5) 0.032(3) 0.023(3) 0.021(3) 0.033(3)
C8BB 0.030(6) 0.035(7) 0.034(6) 0.025(6) 0.014(4) 0.005(5)
C7BB 0.018(5) 0.028(6) 0.033(6) 0.017(5) 0.008(4) -0.002(5)
C20B 0.021(5) 0.019(6) 0.032(7) 0.007(5) -0.005(5) -0.006(5)
C1 0.033(6) 0.029(6) 0.035(6) 0.019(5) 0.013(5) 0.008(5)
C21B 0.028(6) 0.043(6) 0.046(7) 0.034(6) -0.007(5) -0.003(5)
C2 0.031(6) 0.027(6) 0.037(7) 0.015(5) 0.012(5) 0.005(5)
C18B 0.010(4) 0.021(5) 0.033(5) 0.016(4) 0.008(4) 0.001(3)
C3 0.023(6) 0.026(7) 0.039(6) 0.015(5) 0.011(5) 0.005(4)
C19B 0.020(5) 0.023(5) 0.054(7) 0.016(5) 0.018(5) 0.011(4)
C4 0.056(8) 0.046(7) 0.079(9) 0.040(7) 0.041(7) 0.026(6)

loop_
_atom_type_symbol
_atom_type_description
_atom_type_scat_dispersion_real
_atom_type_scat_dispersion_imag
_atom_type_scat_source
C C 0.0033 0.0016 'International Tables Vol C Tables 4.2.6.8 and 6.1.1.4'
H H 0.0000 0.0000 'International Tables Vol C Tables 4.2.6.8 and 6.1.1.4'
B B 0.0013 0.0007 'International Tables Vol C Tables 4.2.6.8 and 6.1.1.4'
F F 0.0171 0.0103 'International Tables Vol C Tables 4.2.6.8 and 6.1.1.4'
N N 0.0061 0.0033 'International Tables Vol C Tables 4.2.6.8 and 6.1.1.4'
O O 0.0106 0.0060 'International Tables Vol C Tables 4.2.6.8 and 6.1.1.4'
Pt Pt -1.7033 8.3905 'International Tables Vol C Tables 4.2.6.8 and 6.1.1.4'

loop_
_geom_angle_atom_site_label_1
_geom_angle_atom_site_label_2
_geom_angle_atom_site_label_3
_geom_angle
_geom_angle_site_symmetry_1
_geom_angle_site_symmetry_3
_geom_angle_publ_flag
N2A Pt1A O3A 172.50(12) . . ?
N2A Pt1A N1A 90.47(13) . . ?
N2A Pt1A N3A 90.35(13) . . ?
N1A Pt1A O3A 89.38(12) . . ?
N1A Pt1A N3A 174.38(13) . . ?
N3A Pt1A O3A 90.52(13) . . ?
N1B Pt1B O3B 89.28(14) . . ?
N3B Pt1B O3B 89.83(14) . . ?
N3B Pt1B N1B 177.88(13) . . ?
N2B Pt1B O3B 174.84(13) . . ?
N2B Pt1B N1B 90.53(15) . . ?
N2B Pt1B N3B 90.53(15) . . ?
Pt1A O3A H3AA 109.5 . . ?
Pt1A O3A H3AB 109.4 . . ?
H3AA O3A H3AB 104.4 . . ?
Pt1B O3B H3BA 109.3 . . ?
Pt1B O3B H3BB 109.9 . . ?
H3BA O3B H3BB 104.3 . . ?
C9A N2A Pt1A 126.5(3) . . ?
C9A N2A C6A 107.0(3) . . ?
C6A N2A Pt1A 126.1(3) . . ?
C1B N1B Pt1B 127.2(3) . . ?
C4B N1B Pt1B 127.5(3) . . ?
C4B N1B C1B 105.2(4) . . ?
C4A N1A Pt1A 127.7(3) . . ?
C4A N1A C1A 105.1(3) . . ?
C1A N1A Pt1A 126.6(3) . . ?
C14A N3A Pt1A 126.5(3) . . ?
C11A N3A Pt1A 127.3(3) . . ?
C11A N3A C14A 105.6(3) . . ?
C14B N3B Pt1B 127.0(3) . . ?
C11B N3B Pt1B 127.7(3) . . ?
C11B N3B C14B 105.2(4) . . ?
N2A C9A C10A 125.6(4) . . ?
N2A C9A C8A 109.5(3) . . ?
C10A C9A C8A 124.8(4) . . ?
C4A C5A H5A 117.5 . . ?
C6A C5A H5A 117.5 . . ?
C6A C5A C4A 125.0(4) . . ?
C9B N2B Pt1B 125.9(3) . . ?
C6B N2B Pt1B 125.9(3) . . ?
C6B N2B C9B 108.1(4) . . ?
N1A C4A C5A 124.5(4) . . ?
N1A C4A C3A 111.7(3) . . ?
C5A C4A C3A 123.8(4) . . ?
C9A C10A H10A 117.6 . . ?
C9A C10A C11A 124.8(4) . . ?
C11A C10A H10A 117.6 . . ?
N2A C6A C7A 109.3(3) . . ?
C5A C6A N2A 125.5(4) . . ?
C5A C6A C7A 125.3(4) . . ?
O1B C1B N1B 124.7(4) . . ?
O1B C1B C2B 125.8(4) . . ?
N1B C1B C2B 109.4(4) . . ?
O2A C14A N3A 124.8(4) . . ?
O2A C14A C13A 126.3(4) . . ?
N3A C14A C13A 108.9(3) . . ?
N1B C4B C3B 111.3(4) . . ?
N1B C4B C5B 124.6(4) . . ?
C5B C4B C3B 124.1(4) . . ?
C6A C7A C18A 124.1(4) . . ?
C8A C7A C6A 107.4(3) . . ?
C8A C7A C18A 128.5(4) . . ?
N3A C11A C10A 124.9(4) . . ?
N3A C11A C12A 111.0(3) . . ?
C10A C11A C12A 124.0(4) . . ?
C1A C2A C15A 122.4(4) . . ?
C3A C2A C1A 107.2(4) . . ?
C3A C2A C15A 130.2(4) . . ?
O1A C1A N1A 124.1(4) . . ?
O1A C1A C2A 127.4(4) . . ?
N1A C1A C2A 108.5(3) . . ?
C9A C8A C20A 123.7(4) . . ?
C7A C8A C9A 106.8(3) . . ?
C7A C8A C20A 129.5(4) . . ?
C2A C3A C4A 107.4(4) . . ?
C2A C3A C17A 129.2(4) . . ?
C17A C3A C4A 123.3(4) . . ?
O2B C14B N3B 124.8(4) . . ?
O2B C14B C13B 126.1(4) . . ?
N3B C14B C13B 109.0(4) . . ?
C4B C3B C17B 123.8(4) . . ?
C2B C3B C4B 107.2(4) . . ?
C2B C3B C17B 129.0(4) . . ?
C7A C18A H18C 109.1 . . ?
C7A C18A H18D 109.1 . . ?
C7A C18A C19A 112.3(3) . . ?
H18C C18A H18D 107.9 . . ?
C19A C18A H18C 109.1 . . ?
C19A C18A H18D 109.1 . . ?
C14A C13A C23A 121.8(4) . . ?
C12A C13A C14A 106.8(4) . . ?
C12A C13A C23A 131.4(4) . . ?
C4B C5B H5B 117.6 . . ?
C6B C5B C4B 124.7(4) . . ?
C6B C5B H5B 117.6 . . ?
C8A C20A H20C 109.0 . . ?
C8A C20A H20D 109.0 . . ?
C8A C20A C21A 112.8(3) . . ?
H20C C20A H20D 107.8 . . ?
C21A C20A H20C 109.0 . . ?
C21A C20A H20D 109.0 . . ?
C13A C12A C11A 107.6(4) . . ?
C13A C12A C22A 129.5(4) . . ?
C22A C12A C11A 122.8(4) . . ?
C13B C12B C11B 107.7(4) . . ?
C13B C12B C22B 129.2(5) . . ?
C22B C12B C11B 123.1(4) . . ?
C11B C10B H10B 117.5 . . ?
C9B C10B H10B 117.5 . . ?
C9B C10B C11B 125.1(5) . . ?
C14B C13B C23B 121.4(4) . . ?
C12B C13B C14B 107.1(4) . . ?
C12B C13B C23B 131.5(5) . . ?
N3B C11B C12B 110.7(4) . . ?
N3B C11B C10B 124.6(4) . . ?
C10B C11B C12B 124.7(4) . . ?
C1B C2B C15B 121.5(4) . . ?
C3B C2B C1B 106.8(4) . . ?
C3B C2B C15B 131.7(5) . . ?
N2B C9B C8B 109.6(5) . . ?
N2B C9B C8BB 106.7(5) . . ?
C10B C9B N2B 126.1(4) . . ?
C10B C9B C8B 122.4(6) . . ?
C10B C9B C8BB 126.0(6) . . ?
C13A C23A H23C 109.4 . . ?
C13A C23A H23D 109.4 . . ?
C13A C23A C24A 111.2(4) . . ?
H23C C23A H23D 108.0 . . ?
C24A C23A H23C 109.4 . . ?
C24A C23A H23D 109.4 . . ?
C3B C17B H17A 109.5 . . ?
C3B C17B H17B 109.5 . . ?
C3B C17B H17C 109.5 . . ?
H17A C17B H17B 109.5 . . ?
H17A C17B H17C 109.5 . . ?
H17B C17B H17C 109.5 . . ?
C2A C15A H15C 109.4 . . ?
C2A C15A H15D 109.4 . . ?
C2A C15A C16A 111.3(4) . . ?
H15C C15A H15D 108.0 . . ?
C16A C15A H15C 109.4 . . ?
C16A C15A H15D 109.4 . . ?
N2B C6B C5B 126.6(4) . . ?
N2B C6B C7B 106.8(5) . . ?
N2B C6B C7BB 109.7(5) . . ?
C5B C6B C7B 125.1(5) . . ?
C5B C6B C7BB 122.2(5) . . ?
C18A C19A H19D 109.5 . . ?
C18A C19A H19E 109.5 . . ?
C18A C19A H19F 109.5 . . ?
H19D C19A H19E 109.5 . . ?
H19D C19A H19F 109.5 . . ?
H19E C19A H19F 109.5 . . ?
C23A C24A H24D 109.5 . . ?
C23A C24A H24E 109.5 . . ?
C23A C24A H24F 109.5 . . ?
H24D C24A H24E 109.5 . . ?
H24D C24A H24F 109.5 . . ?
H24E C24A H24F 109.5 . . ?
C3A C17A H17D 109.5 . . ?
C3A C17A H17E 109.5 . . ?
C3A C17A H17F 109.5 . . ?
H17D C17A H17E 109.5 . . ?
H17D C17A H17F 109.5 . . ?
H17E C17A H17F 109.5 . . ?
C12A C22A H22D 109.5 . . ?
C12A C22A H22E 109.5 . . ?
C12A C22A H22F 109.5 . . ?
H22D C22A H22E 109.5 . . ?
H22D C22A H22F 109.5 . . ?
H22E C22A H22F 109.5 . . ?
C12B C22B H22A 109.5 . . ?
C12B C22B H22B 109.5 . . ?
C12B C22B H22C 109.5 . . ?
H22A C22B H22B 109.5 . . ?
H22A C22B H22C 109.5 . . ?
H22B C22B H22C 109.5 . . ?
C20A C21A H21D 109.5 . . ?
C20A C21A H21E 109.5 . . ?
C20A C21A H21F 109.5 . . ?
H21D C21A H21E 109.5 . . ?
H21D C21A H21F 109.5 . . ?
H21E C21A H21F 109.5 . . ?
C13B C23B H23A 109.2 . . ?
C13B C23B H23B 109.2 . . ?
C13B C23B C24B 111.9(5) . . ?
H23A C23B H23B 107.9 . . ?
C24B C23B H23A 109.2 . . ?
C24B C23B H23B 109.2 . . ?
C2B C15B H15A 109.1 . . ?
C2B C15B H15B 109.2 . . ?
C2B C15B C16B 112.3(5) . . ?
H15A C15B H15B 107.9 . . ?
C16B C15B H15A 109.1 . . ?
C16B C15B H15B 109.1 . . ?
C15B C16B H16A 109.5 . . ?
C15B C16B H16B 109.5 . . ?
C15B C16B H16C 109.5 . . ?
H16A C16B H16B 109.5 . . ?
H16A C16B H16C 109.5 . . ?
H16B C16B H16C 109.5 . . ?
C15A C16A H16D 109.5 . . ?
C15A C16A H16E 109.5 . . ?
C15A C16A H16F 109.5 . . ?
H16D C16A H16E 109.5 . . ?
H16D C16A H16F 109.5 . . ?
H16E C16A H16F 109.5 . . ?
C8B C7B C6B 108.5(7) . . ?
C8B C7B C18B 128.7(8) . . ?
C18B C7B C6B 122.5(8) . . ?
C9B C8B C20B 125.3(9) . . ?
C7B C8B C9B 105.4(7) . . ?
C7B C8B C20B 128.9(9) . . ?
F2B B1B F1B 111.0(6) . . ?
F2B B1B F4B 109.8(8) . . ?
F2B B1B F3B 111.9(7) . . ?
F4B B1B F1B 107.8(6) . . ?
F4B B1B F3B 113.2(7) . . ?
F3B B1B F1B 102.8(7) . . ?
C23B C24B H24A 109.5 . . ?
C23B C24B H24B 109.5 . . ?
C23B C24B H24C 109.5 . . ?
H24A C24B H24B 109.5 . . ?
H24A C24B H24C 109.5 . . ?
H24B C24B H24C 109.5 . . ?
F2A B1A F4A 106.5(5) . . ?
F1A B1A F2A 115.2(5) . . ?
F1A B1A F4A 103.5(5) . . ?
F1A B1A F3A 115.2(6) . . ?
F3A B1A F2A 110.3(5) . . ?
F3A B1A F4A 105.1(6) . . ?
C7BB C8BB C9B 108.3(8) . . ?
C7BB C8BB C1 127.8(9) . . ?
C1 C8BB C9B 123.6(8) . . ?
C6B C7BB C3 125.0(8) . . ?
C8BB C7BB C6B 105.1(7) . . ?
C8BB C7BB C3 129.8(9) . . ?
C8B C20B H20A 108.3 . . ?
C8B C20B H20B 108.3 . . ?
C8B C20B C21B 115.8(10) . . ?
H20A C20B H20B 107.4 . . ?
C21B C20B H20A 108.3 . . ?
C21B C20B H20B 108.3 . . ?
C8BB C1 H1A 109.9 . . ?
C8BB C1 H1B 109.9 . . ?
H1A C1 H1B 108.3 . . ?
C2 C1 C8BB 108.9(10) . . ?
C2 C1 H1A 109.9 . . ?
C2 C1 H1B 109.9 . . ?
C20B C21B H21A 109.5 . . ?
C20B C21B H21B 109.5 . . ?
C20B C21B H21C 109.5 . . ?
H21A C21B H21B 109.5 . . ?
H21A C21B H21C 109.5 . . ?
H21B C21B H21C 109.5 . . ?
C1 C2 H2A 109.5 . . ?
C1 C2 H2B 109.5 . . ?
C1 C2 H2C 109.5 . . ?
H2A C2 H2B 109.5 . . ?
H2A C2 H2C 109.5 . . ?
H2B C2 H2C 109.5 . . ?
C7B C18B H18A 107.9 . . ?
C7B C18B H18B 107.9 . . ?
C7B C18B C19B 117.4(8) . . ?
H18A C18B H18B 107.2 . . ?
C19B C18B H18A 107.9 . . ?
C19B C18B H18B 107.9 . . ?
C7BB C3 H3A 109.7 . . ?
C7BB C3 H3B 109.7 . . ?
H3A C3 H3B 108.2 . . ?
C4 C3 C7BB 110.0(10) . . ?
C4 C3 H3A 109.7 . . ?
C4 C3 H3B 109.7 . . ?
C18B C19B H19A 109.5 . . ?
C18B C19B H19B 109.5 . . ?
C18B C19B H19C 109.5 . . ?
H19A C19B H19B 109.5 . . ?
H19A C19B H19C 109.5 . . ?
H19B C19B H19C 109.5 . . ?
C3 C4 H4A 109.5 . . ?
C3 C4 H4B 109.5 . . ?
C3 C4 H4C 109.5 . . ?
H4A C4 H4B 109.5 . . ?
H4A C4 H4C 109.5 . . ?
H4B C4 H4C 109.5 . . ?

loop_
_geom_bond_atom_site_label_1
_geom_bond_atom_site_label_2
_geom_bond_distance
_geom_bond_site_symmetry_2
_geom_bond_publ_flag
Pt1A O3A 2.044(3) . ?
Pt1A N2A 1.971(3) . ?
Pt1A N1A 1.990(3) . ?
Pt1A N3A 2.002(3) . ?
Pt1B O3B 2.049(3) . ?
Pt1B N1B 1.992(4) . ?
Pt1B N3B 1.988(4) . ?
Pt1B N2B 1.971(4) . ?
O3A H3AA 0.8720 . ?
O3A H3AB 0.8715 . ?
O3B H3BA 0.8736 . ?
O3B H3BB 0.8737 . ?
N2A C9A 1.367(5) . ?
N2A C6A 1.380(5) . ?
F2A B1A 1.367(6) . ?
O1A C1A 1.206(5) . ?
O2A C14A 1.210(5) . ?
O2B C14B 1.203(6) . ?
O1B C1B 1.213(5) . ?
N1B C1B 1.428(5) . ?
N1B C4B 1.346(5) . ?
N1A C4A 1.336(5) . ?
N1A C1A 1.450(5) . ?
N3A C14A 1.437(5) . ?
N3A C11A 1.335(5) . ?
N3B C14B 1.446(6) . ?
N3B C11B 1.342(6) . ?
C9A C10A 1.378(6) . ?
C9A C8A 1.467(5) . ?
C5A H5A 0.9500 . ?
C5A C4A 1.395(6) . ?
C5A C6A 1.367(6) . ?
N2B C9B 1.372(6) . ?
N2B C6B 1.364(6) . ?
F1A B1A 1.304(7) . ?
C4A C3A 1.484(6) . ?
C10A H10A 0.9500 . ?
C10A C11A 1.387(6) . ?
C6A C7A 1.456(5) . ?
C1B C2B 1.477(6) . ?
C14A C13A 1.479(6) . ?
C4B C3B 1.487(6) . ?
C4B C5B 1.382(6) . ?
C7A C8A 1.350(6) . ?
C7A C18A 1.498(5) . ?
C11A C12A 1.490(6) . ?
C2A C1A 1.479(6) . ?
C2A C3A 1.332(6) . ?
C2A C15A 1.491(6) . ?
C8A C20A 1.491(6) . ?
F1B B1B 1.425(9) . ?
C3A C17A 1.484(6) . ?
C14B C13B 1.471(6) . ?
C3B C2B 1.337(6) . ?
C3B C17B 1.491(6) . ?
C18A H18C 0.9900 . ?
C18A H18D 0.9900 . ?
C18A C19A 1.527(6) . ?
C13A C12A 1.331(6) . ?
C13A C23A 1.482(6) . ?
C5B H5B 0.9500 . ?
C5B C6B 1.373(7) . ?
F4A B1A 1.438(9) . ?
C20A H20C 0.9900 . ?
C20A H20D 0.9900 . ?
C20A C21A 1.534(6) . ?
C12A C22A 1.489(6) . ?
C12B C13B 1.327(7) . ?
C12B C11B 1.497(6) . ?
C12B C22B 1.491(7) . ?
F3A B1A 1.322(7) . ?
C10B H10B 0.9500 . ?
C10B C11B 1.381(7) . ?
C10B C9B 1.368(7) . ?
C13B C23B 1.488(6) . ?
C2B C15B 1.486(7) . ?
C9B C8B 1.478(10) . ?
C9B C8BB 1.527(10) . ?
C23A H23C 0.9900 . ?
C23A H23D 0.9900 . ?
C23A C24A 1.522(7) . ?
C17B H17A 0.9800 . ?
C17B H17B 0.9800 . ?
C17B H17C 0.9800 . ?
C15A H15C 0.9900 . ?
C15A H15D 0.9900 . ?
C15A C16A 1.509(8) . ?
C6B C7B 1.502(10) . ?
C6B C7BB 1.508(10) . ?
C19A H19D 0.9800 . ?
C19A H19E 0.9800 . ?
C19A H19F 0.9800 . ?
C24A H24D 0.9800 . ?
C24A H24E 0.9800 . ?
C24A H24F 0.9800 . ?
C17A H17D 0.9800 . ?
C17A H17E 0.9800 . ?
C17A H17F 0.9800 . ?
C22A H22D 0.9800 . ?
C22A H22E 0.9800 . ?
C22A H22F 0.9800 . ?
C22B H22A 0.9800 . ?
C22B H22B 0.9800 . ?
C22B H22C 0.9800 . ?
C21A H21D 0.9800 . ?
C21A H21E 0.9800 . ?
C21A H21F 0.9800 . ?
C23B H23A 0.9900 . ?
C23B H23B 0.9900 . ?
C23B C24B 1.504(7) . ?
F2B B1B 1.313(9) . ?
F4B B1B 1.321(10) . ?
C15B H15A 0.9900 . ?
C15B H15B 0.9900 . ?
C15B C16B 1.503(9) . ?
F3B B1B 1.364(9) . ?
C16B H16A 0.9800 . ?
C16B H16B 0.9800 . ?
C16B H16C 0.9800 . ?
C16A H16D 0.9800 . ?
C16A H16E 0.9800 . ?
C16A H16F 0.9800 . ?
C7B C8B 1.346(12) . ?
C7B C18B 1.456(13) . ?
C8B C20B 1.482(14) . ?
C24B H24A 0.9800 . ?
C24B H24B 0.9800 . ?
C24B H24C 0.9800 . ?
C8BB C7BB 1.342(12) . ?
C8BB C1 1.517(15) . ?
C7BB C3 1.556(14) . ?
C20B H20A 0.9900 . ?
C20B H20B 0.9900 . ?
C20B C21B 1.513(14) . ?
C1 H1A 0.9900 . ?
C1 H1B 0.9900 . ?
C1 C2 1.505(14) . ?
C21B H21A 0.9800 . ?
C21B H21B 0.9800 . ?
C21B H21C 0.9800 . ?
C2 H2A 0.9800 . ?
C2 H2B 0.9800 . ?
C2 H2C 0.9800 . ?
C18B H18A 0.9900 . ?
C18B H18B 0.9900 . ?
C18B C19B 1.556(12) . ?
C3 H3A 0.9900 . ?
C3 H3B 0.9900 . ?
C3 C4 1.470(15) . ?
C19B H19A 0.9800 . ?
C19B H19B 0.9800 . ?
C19B H19C 0.9800 . ?
C4 H4A 0.9800 . ?
C4 H4B 0.9800 . ?
C4 H4C 0.9800 . ?

loop_
_geom_torsion_atom_site_label_1
_geom_torsion_atom_site_label_2
_geom_torsion_atom_site_label_3
_geom_torsion_atom_site_label_4
_geom_torsion
_geom_torsion_site_symmetry_1
_geom_torsion_site_symmetry_2
_geom_torsion_site_symmetry_3
_geom_torsion_site_symmetry_4
_geom_torsion_publ_flag
Pt1A N2A C9A C10A -5.1(6) . . . . ?
Pt1A N2A C9A C8A 174.5(2) . . . . ?
Pt1A N2A C6A C5A 5.7(5) . . . . ?
Pt1A N2A C6A C7A -174.6(2) . . . . ?
Pt1A N1A C4A C5A 2.3(6) . . . . ?
Pt1A N1A C4A C3A -174.8(3) . . . . ?
Pt1A N1A C1A O1A -4.9(6) . . . . ?
Pt1A N1A C1A C2A 174.3(3) . . . . ?
Pt1A N3A C14A O2A 7.0(6) . . . . ?
Pt1A N3A C14A C13A -173.2(3) . . . . ?
Pt1A N3A C11A C10A -4.1(6) . . . . ?
Pt1A N3A C11A C12A 173.7(3) . . . . ?
Pt1B N1B C1B O1B 4.9(6) . . . . ?
Pt1B N1B C1B C2B -178.5(3) . . . . ?
Pt1B N1B C4B C3B 179.7(3) . . . . ?
Pt1B N1B C4B C5B -2.7(6) . . . . ?
Pt1B N3B C14B O2B -3.1(6) . . . . ?
Pt1B N3B C14B C13B 179.2(3) . . . . ?
Pt1B N3B C11B C12B -179.8(3) . . . . ?
Pt1B N3B C11B C10B 0.7(6) . . . . ?
Pt1B N2B C9B C10B -0.9(8) . . . . ?
Pt1B N2B C9B C8B 163.5(5) . . . . ?
Pt1B N2B C9B C8BB -168.9(5) . . . . ?
Pt1B N2B C6B C5B 2.2(8) . . . . ?
Pt1B N2B C6B C7B -164.2(5) . . . . ?
Pt1B N2B C6B C7BB 168.5(5) . . . . ?
N2A C9A C10A C11A -2.1(6) . . . . ?
N2A C9A C8A C7A -1.0(4) . . . . ?
N2A C9A C8A C20A 176.1(3) . . . . ?
N2A C6A C7A C8A 1.1(4) . . . . ?
N2A C6A C7A C18A -176.6(3) . . . . ?
O2A C14A C13A C12A 179.8(4) . . . . ?
O2A C14A C13A C23A -2.6(7) . . . . ?
O2B C14B C13B C12B -174.2(4) . . . . ?
O2B C14B C13B C23B 5.7(7) . . . . ?
O1B C1B C2B C3B 172.3(4) . . . . ?
O1B C1B C2B C15B -7.9(7) . . . . ?
N1B C1B C2B C3B -4.1(5) . . . . ?
N1B C1B C2B C15B 175.6(4) . . . . ?
N1B C4B C3B C2B 1.1(5) . . . . ?
N1B C4B C3B C17B 179.6(4) . . . . ?
N1B C4B C5B C6B -0.9(8) . . . . ?
N1A C4A C3A C2A 3.1(5) . . . . ?
N1A C4A C3A C17A 179.9(4) . . . . ?
N3A C14A C13A C12A 0.0(5) . . . . ?
N3A C14A C13A C23A 177.6(4) . . . . ?
N3A C11A C12A C13A -1.8(5) . . . . ?
N3A C11A C12A C22A -179.3(4) . . . . ?
N3B C14B C13B C12B 3.5(5) . . . . ?
N3B C14B C13B C23B -176.6(4) . . . . ?
C9A N2A C6A C5A 178.7(4) . . . . ?
C9A N2A C6A C7A -1.7(4) . . . . ?
C9A C10A C11A N3A 7.0(6) . . . . ?
C9A C10A C11A C12A -170.6(4) . . . . ?
C9A C8A C20A C21A -75.9(5) . . . . ?
C5A C4A C3A C2A -174.0(4) . . . . ?
C5A C4A C3A C17A 2.8(6) . . . . ?
C5A C6A C7A C8A -179.2(4) . . . . ?
C5A C6A C7A C18A 3.1(6) . . . . ?
N2B C9B C8B C7B 8.3(10) . . . . ?
N2B C9B C8B C20B -178.6(9) . . . . ?
N2B C9B C8BB C7BB -8.9(11) . . . . ?
N2B C9B C8BB C1 176.8(9) . . . . ?
N2B C6B C7B C8B -7.5(9) . . . . ?
N2B C6B C7B C18B 178.0(8) . . . . ?
N2B C6B C7BB C8BB 8.9(11) . . . . ?
N2B C6B C7BB C3 -174.7(9) . . . . ?
C4A N1A C1A O1A -176.0(4) . . . . ?
C4A N1A C1A C2A 3.1(4) . . . . ?
C4A C5A C6A N2A 3.9(6) . . . . ?
C4A C5A C6A C7A -175.8(4) . . . . ?
C10A C9A C8A C7A 178.6(4) . . . . ?
C10A C9A C8A C20A -4.3(6) . . . . ?
C10A C11A C12A C13A 176.1(4) . . . . ?
C10A C11A C12A C22A -1.4(6) . . . . ?
C6A N2A C9A C10A -178.0(4) . . . . ?
C6A N2A C9A C8A 1.6(4) . . . . ?
C6A C5A C4A N1A -8.1(6) . . . . ?
C6A C5A C4A C3A 168.7(4) . . . . ?
C6A C7A C8A C9A -0.1(4) . . . . ?
C6A C7A C8A C20A -176.9(4) . . . . ?
C6A C7A C18A C19A 78.0(5) . . . . ?
C1B N1B C4B C3B -3.5(4) . . . . ?
C1B N1B C4B C5B 174.0(4) . . . . ?
C1B C2B C15B C16B -76.9(6) . . . . ?
C14A N3A C11A C10A -176.1(4) . . . . ?
C14A N3A C11A C12A 1.7(4) . . . . ?
C14A C13A C12A C11A 1.0(4) . . . . ?
C14A C13A C12A C22A 178.2(4) . . . . ?
C14A C13A C23A C24A -77.8(5) . . . . ?
C4B N1B C1B O1B -171.8(4) . . . . ?
C4B N1B C1B C2B 4.7(4) . . . . ?
C4B C3B C2B C1B 1.9(5) . . . . ?
C4B C3B C2B C15B -177.9(5) . . . . ?
C4B C5B C6B N2B 1.2(9) . . . . ?
C4B C5B C6B C7B 165.2(6) . . . . ?
C4B C5B C6B C7BB -163.5(7) . . . . ?
C7A C8A C20A C21A 100.5(5) . . . . ?
C11A N3A C14A O2A 179.1(4) . . . . ?
C11A N3A C14A C13A -1.1(4) . . . . ?
C1A N1A C4A C5A 173.4(4) . . . . ?
C1A N1A C4A C3A -3.7(4) . . . . ?
C1A C2A C3A C4A -0.9(5) . . . . ?
C1A C2A C3A C17A -177.5(4) . . . . ?
C1A C2A C15A C16A 98.8(5) . . . . ?
C8A C9A C10A C11A 178.3(4) . . . . ?
C8A C7A C18A C19A -99.1(5) . . . . ?
C3A C2A C1A O1A 177.8(4) . . . . ?
C3A C2A C1A N1A -1.3(5) . . . . ?
C3A C2A C15A C16A -75.5(7) . . . . ?
C14B N3B C11B C12B 4.1(4) . . . . ?
C14B N3B C11B C10B -175.3(4) . . . . ?
C14B C13B C23B C24B 91.7(6) . . . . ?
C3B C4B C5B C6B 176.4(5) . . . . ?
C3B C2B C15B C16B 102.9(6) . . . . ?
C18A C7A C8A C9A 177.5(4) . . . . ?
C18A C7A C8A C20A 0.6(7) . . . . ?
C5B C4B C3B C2B -176.5(4) . . . . ?
C5B C4B C3B C17B 2.0(7) . . . . ?
C5B C6B C7B C8B -174.1(7) . . . . ?
C5B C6B C7B C18B 11.4(12) . . . . ?
C5B C6B C7BB C8BB 175.9(8) . . . . ?
C5B C6B C7BB C3 -7.7(14) . . . . ?
C12A C13A C23A C24A 99.2(6) . . . . ?
C12B C13B C23B C24B -88.5(7) . . . . ?
C10B C9B C8B C7B 173.4(7) . . . . ?
C10B C9B C8B C20B -13.5(14) . . . . ?
C10B C9B C8BB C7BB -176.9(8) . . . . ?
C10B C9B C8BB C1 8.9(14) . . . . ?
C13B C12B C11B N3B -2.1(5) . . . . ?
C13B C12B C11B C10B 177.4(5) . . . . ?
C11B N3B C14B O2B 173.0(4) . . . . ?
C11B N3B C14B C13B -4.7(4) . . . . ?
C11B C12B C13B C14B -1.0(5) . . . . ?
C11B C12B C13B C23B 179.2(5) . . . . ?
C11B C10B C9B N2B -0.7(9) . . . . ?
C11B C10B C9B C8B -163.2(6) . . . . ?
C11B C10B C9B C8BB 165.1(7) . . . . ?
C9B N2B C6B C5B 178.9(5) . . . . ?
C9B N2B C6B C7B 12.6(6) . . . . ?
C9B N2B C6B C7BB -14.8(7) . . . . ?
C9B C10B C11B N3B 0.8(8) . . . . ?
C9B C10B C11B C12B -178.6(5) . . . . ?
C9B C8B C20B C21B -92.7(13) . . . . ?
C9B C8BB C7BB C6B 0.1(12) . . . . ?
C9B C8BB C7BB C3 -176.1(10) . . . . ?
C9B C8BB C1 C2 67.6(12) . . . . ?
C23A C13A C12A C11A -176.3(4) . . . . ?
C23A C13A C12A C22A 1.0(8) . . . . ?
C17B C3B C2B C1B -176.5(4) . . . . ?
C17B C3B C2B C15B 3.7(9) . . . . ?
C15A C2A C1A O1A 2.4(7) . . . . ?
C15A C2A C1A N1A -176.7(4) . . . . ?
C15A C2A C3A C4A 174.0(4) . . . . ?
C15A C2A C3A C17A -2.5(8) . . . . ?
C6B N2B C9B C10B -177.7(5) . . . . ?
C6B N2B C9B C8B -13.3(7) . . . . ?
C6B N2B C9B C8BB 14.4(7) . . . . ?
C6B C7B C8B C9B -0.4(10) . . . . ?
C6B C7B C8B C20B -173.2(10) . . . . ?
C6B C7B C18B C19B 65.9(12) . . . . ?
C6B C7BB C3 C4 -73.5(13) . . . . ?
C22B C12B C13B C14B 178.1(5) . . . . ?
C22B C12B C13B C23B -1.7(9) . . . . ?
C22B C12B C11B N3B 178.8(4) . . . . ?
C22B C12B C11B C10B -1.8(7) . . . . ?
C7B C8B C20B C21B 78.7(15) . . . . ?
C8B C7B C18B C19B -107.4(13) . . . . ?
C8BB C7BB C3 C4 102.0(15) . . . . ?
C7BB C8BB C1 C2 -105.5(14) . . . . ?
C1 C8BB C7BB C6B 174.1(10) . . . . ?
C1 C8BB C7BB C3 -2(2) . . . . ?
C18B C7B C8B C9B 173.6(9) . . . . ?
C18B C7B C8B C20B 0.9(19) . . . . ?

loop_
_smtbx_masks_void_nr
_smtbx_masks_void_average_x
_smtbx_masks_void_average_y
_smtbx_masks_void_average_z
_smtbx_masks_void_volume
_smtbx_masks_void_count_electrons
_smtbx_masks_void_content
1 0.011 0.168 0.098 22.4 5.7 ?
2 0.075 0.238 0.730 16.7 1.0 ?
3 -0.075 0.762 0.270 16.7 1.1 ?
4 -0.011 0.832 0.902 22.4 6.0 ?
5 0.398 0.250 0.018 9.8 0.4 ?
6 0.602 0.750 0.982 9.8 0.5 ?
